data_2004426
loop_
_publ_author_name
'Mousser, A.'
'Badeche, S.'
'Merazig, H.'
'Benhaoua, H.'
'Ait Sidhoum, D.'

_publ_section_title
;
 <i>N</i>-Benzyl-3,4-diphenyl-2-azetidinone
;
_journal_issue 1
_journal_name_full 'Acta Crystallographica Section C'
_journal_page_first 201
_journal_page_last 203
_journal_paper_doi 10.1107/S0108270195004598
_journal_volume 52
_journal_year 1996
_chemical_formula_sum 'C22 H19 N O'
_chemical_formula_weight 313.40
_space_group_IT_number 4
_symmetry_cell_setting monoclinic
_symmetry_space_group_name_Hall 'P 2yb'
_symmetry_space_group_name_H-M 'P 1 21 1'
_atom_type_scat_source IntTabIV
_cell_angle_alpha 90
_cell_angle_beta 99.72(4)
_cell_angle_gamma 90
_cell_formula_units_Z 2
_cell_length_a 6.798(4)
_cell_length_b 13.675(8)
_cell_length_c 9.722(7)
_cell_measurement_reflns_used 25
_cell_measurement_temperature 293
_cell_measurement_theta_max 12
_cell_measurement_theta_min 8
_cell_volume 890.8(10)
_diffrn_measurement_device 'Enraf-Nonius CAD-4'
_diffrn_measurement_method \w-2\q
_diffrn_radiation_type CuK\a
_diffrn_radiation_wavelength 1.54184
_diffrn_reflns_av_R_equivalents 0.045
_diffrn_reflns_limit_h_max 7
_diffrn_reflns_limit_h_min -7
_diffrn_reflns_limit_k_max 14
_diffrn_reflns_limit_k_min 0
_diffrn_reflns_limit_l_max 10
_diffrn_reflns_limit_l_min 0
_diffrn_reflns_number 1156
_diffrn_reflns_theta_max 53.0
_diffrn_standards_decay_% 3
_diffrn_standards_interval_time 60
_diffrn_standards_number 3
_exptl_absorpt_coefficient_mu 0.5214
_exptl_absorpt_correction_type none
_exptl_crystal_colour white
_exptl_crystal_density_diffrn 1.168
_exptl_crystal_description prism
_exptl_crystal_size_max 0.6
_exptl_crystal_size_mid 0.4
_exptl_crystal_size_min 0.2
_refine_diff_density_max 0.177
_refine_diff_density_min 0.142
_refine_ls_extinction_coef 'g = 2.7142 \\times 10^-6^'
_refine_ls_extinction_method 'F~c~ = |F~c~|^2^/(1 + gF~c~Lp)'
_refine_ls_goodness_of_fit_obs 1.448
_refine_ls_hydrogen_treatment noref
_refine_ls_number_parameters 217
_refine_ls_number_reflns 795
_refine_ls_R_factor_obs 0.068
_refine_ls_shift/esd_max 0.01
_refine_ls_structure_factor_coef F
_refine_ls_weighting_details 'w = 1/[\s^2^(F) + 0.07F^2^]'
_refine_ls_weighting_scheme calc
_refine_ls_wR_factor_obs 0.078
_reflns_number_observed 795
_reflns_number_total 1077
_reflns_observed_criterion I>1.0\s(I)
_cod_data_source_file pa1165.cif
_cod_data_source_block pa1165a
_cod_depositor_comments
;
The following automatic conversions were performed:

'_refine_ls_weighting_scheme' value 'calc w = 1/[\s^2^(F) +
0.07F^2^]' was changed to 'calc'. New tag
'_refine_ls_weighting_details' was created. The value of the new tag
was set to 'w = 1/[\s^2^(F) + 0.07F^2^]'.

Automatic conversion script
Id: cif_fix_values 3143 2015-03-26 13:38:13Z robertas 
;
_cod_original_cell_volume 890.90(10)
_cod_original_sg_symbol_Hall 'P 2y1'
_cod_original_sg_symbol_H-M 'P 21'
_cod_database_code 2004426

loop_
_symmetry_equiv_pos_as_xyz
x,y,z
-x,y+1/2,-z

loop_
_atom_site_label
_atom_site_fract_x
_atom_site_fract_y
_atom_site_fract_z
_atom_site_B_iso_or_equiv
O1 -0.3762(9) 0.421 -0.0596(6) 8.1(2)
N1 -0.086(1) 0.4004(7) -0.1572(8) 8.1(2)
C1 -0.278(1) 0.3907(7) -.1502(9) 7.4(2)
C2 -0.328(1) 0.3392(7) -0.2883(9) 7.2(2)
C3 -0.090(1) 0.3561(7) -0.2888(8) 5.6(2)
C4 0.036(1) 0.2648(6) -0.2883(8) 5.2(2)
C5 0.072(1) 0.2035(6) -0.1733(8) 5.4(2)
C6 0.183(1) 0.1180(7) -0.182(1) 7.1(3)
C7 0.248(1) 0.0938(7) -0.301(1) 7.3(3)
C8 0.211(2) 0.1551(8) -0.413(1) 7.8(3)
C9 0.107(1) 0.2410(8) -0.4085(8) 5.9(2)
C10 -0.478(1) 0.3843(7) -0.4160(8) 5.7(2)
C11 -0.484(1) 0.3511(7) -0.5536(9) 6.3(2)
C12 -0.596(1) 0.3934(9) -0.6645(9) 7.5(3)
C13 -0.717(1) 0.4735(9) -0.639(1) 8.4(3)
C14 -0.707(1) 0.5110(8) -0.509(1) 7.4(3)
C15 -0.587(1) 0.4663(7) -0.3946(9) 6.8(3)
C16 0.068(1) 0.4457(8) -0.0700(9) 7.0(3)
C17 0.102(1) 0.5496(7) -0.1035(8) 6.0(2)
C18 -0.042(1) 0.6063(7) -0.1834(9) 6.3(2)
C19 -0.003(2) 0.7049(8) -.2100(9) 7.8(3)
C20 .187(2) 0.7431(8) -0.157(1) 8.1(3)
C21 0.331(2) 0.6878(9) -0.081(1) 9.7(4)
C22 0.289(1) 0.5926(9) -0.054(1) 8.6(3)
H1 -0.3970 0.2786 -0.2977 9
H2 -0.0417 0.3875 -0.3638 7
H3 0.0224 0.2191 -0.0902 6
H4 0.2130 0.0765 -0.1025 9
H5 0.3188 0.0345 -0.3069 9
H6 0.2579 0.1380 -0.4965 10
H7 0.0840 0.2832 -0.4871 7
H8 -0.4058 0.2959 -0.5686 8
H9 -0.5938 0.3706 -0.7565 9
H10 -0.8063 0.5013 -0.7140 10
H11 -0.7817 0.5677 -0.4949 9
H12 -0.5799 0.4923 -0.3032 8
H13 0.1871 0.4104 -0.0742 9
H14 0.0393 0.4430 0.0222 9
H15 -0.1681 0.5786 -0.2204 8
H16 -0.1030 0.7448 -0.2625 10
H17 0.2146 0.8094 -0.1751 10
H18 0.4587 0.7146 -0.0479 12
H19 0.3894 0.5542 0.0012 11

loop_
_geom_angle_atom_site_label_1
_geom_angle_atom_site_label_2
_geom_angle_atom_site_label_3
_geom_angle
_geom_angle_publ_flag
C1 N1 C3 98.0(10) yes
C1 N1 C16 132.0(10) yes
C3 N1 C16 130.0(10) yes
O1 C1 N1 130.0(10) yes
O1 C1 C2 136.0(10) yes
N1 C1 C2 94.0(10) yes
C1 C2 C3 82.3(9) yes
C1 C2 C10 122.1(9) yes
C3 C2 C10 116.6(8) yes
N1 C3 C2 85.7(8) yes
N1 C3 C4 115.0(10) yes
C2 C3 C4 116.2(9) yes
C3 C4 C5 121.7(9) yes
C3 C4 C9 118.0(10) yes
C5 C4 C9 120.0(10) yes
C4 C5 C6 119.0(10) yes
C5 C6 C7 121.0(10) yes
C6 C7 C8 120.0(10) yes
C7 C8 C9 122.0(10) yes
C4 C9 C8 119.0(10) yes
C2 C10 C11 122.0(10) yes
C2 C10 C15 119.0(10) yes
C11 C10 C15 118.0(10) yes
C10 C11 C12 123.0(10) yes
C11 C12 C13 117.0(10) yes
C12 C13 C14 121.0(10) yes
C13 C14 C15 120.0(10) yes
C10 C15 C14 119.0(10) yes
N1 C16 C17 115.0(10) yes
C16 C17 C18 122.0(10) yes
C16 C17 C22 119.0(10) yes
C18 C17 C22 118.0(10) yes
C17 C18 C19 120.0(10) yes
C18 C19 C20 119.0(10) yes
C19 C20 C21 122.0(10) yes
C20 C21 C22 119(2) yes
C17 C22 C21 122.0(10) yes
C1 C2 H1 121.8(9) no
C3 C2 H1 126.9(9) no
C10 C2 H1 91.0(7) no
N1 C3 H2 123.1(9) no
C2 C3 H2 122.2(7) no
C4 C3 H2 96.3(7) no
C4 C5 H3 120.6(8) no
C6 C5 H3 120.6(8) no
C5 C6 H4 120.0(10) no
C7 C6 H4 119.6(9) no
C6 C7 H5 120.0(10) no
C8 C7 H5 120.0(10) no
C7 C8 H6 119.0(10) no
C9 C8 H6 119.0(10) no
C4 C9 H7 120.5(9) no
C8 C9 H7 120.5(9) no
C10 C11 H8 118.4(8) no
C12 C11 H8 118.3(9) no
C11 C12 H9 121.0(10) no
C13 C12 H9 121.4(9) no
C12 C13 H10 119.4(9) no
C14 C13 H10 119.0(10) no
C13 C14 H11 119.9(9) no
C15 C14 H11 120.0(10) no
C10 C15 H12 120.3(8) no
C14 C15 H12 120.0(10) no
N1 C16 H13 108.0(9) no
N1 C16 H14 108.0(9) no
C17 C16 H13 108.0(9) no
C17 C16 H14 108.0(9) no
H13 C16 H14 109.5(9) no
C17 C18 H15 119.9(9) no
C19 C18 H15 119.9(9) no
C18 C19 H16 121.0(10) no
C20 C19 H16 121.0(10) no
C19 C20 H17 119.0(10) no
C21 C20 H17 119.0(10) no
C20 C21 H18 121.0(10) no
C22 C21 H18 121.0(10) no
C17 C22 H19 119.0(10) no
C21 C22 H19 119.0(10) no

loop_
_geom_bond_atom_site_label_1
_geom_bond_atom_site_label_2
_geom_bond_distance
_geom_bond_publ_flag
O1 C1 1.260(10) yes
N1 C1 1.330(10) yes
N1 C3 1.410(10) yes
N1 C16 1.380(10) yes
C1 C2 1.50(2) yes
C2 C3 1.64(2) yes
C2 C10 1.590(10) yes
C3 C4 1.510(10) yes
C4 C5 1.390(10) yes
C4 C9 1.380(10) yes
C5 C6 1.400(10) yes
C6 C7 1.35(2) yes
C7 C8 1.36(2) yes
C8 C9 1.38(2) yes
C10 C11 1.410(10) yes
C10 C15 1.380(10) yes
C11 C12 1.34(2) yes
C12 C13 1.42(2) yes
C13 C14 1.36(2) yes
C14 C15 1.40(2) yes
C16 C17 1.48(2) yes
C17 C18 1.38(2) yes
C17 C22 1.41(2) yes
C18 C19 1.41(2) yes
C19 C20 1.41(2) yes
C20 C21 1.35(2) yes
C21 C22 1.37(2) yes
